data_2103949
loop_
_publ_author_name
'Porob, Digamber G.'
'Guru Row, T. N.'

_publ_section_title
;
 Synthesis and structure of <i>M</i>~0.5~Bi~3~P~2~O~10~ (<i>M</i> = Ca,
 Sr, Ba, Pb) series
;
_journal_issue 5
_journal_name_full 'Acta Crystallographica Section B'
_journal_page_first 606
_journal_page_last 610
_journal_paper_doi 10.1107/S0108768103012266
_journal_volume 59
_journal_year 2003
_chemical_formula_moiety 'Bi3 O10 P2 Sr0.5'
_chemical_formula_structural 'Bi3 O10 P2 Sr0.5'
_chemical_formula_sum 'Bi3 O10 P2 Sr0.5'
_chemical_formula_weight 892.7
_chemical_name_common 'Strontium bismuth phosphate'
_chemical_name_systematic 'Strontium bismuth phosphate'
_space_group_IT_number 2
_symmetry_cell_setting triclinic
_symmetry_space_group_name_Hall '-P 1'
_symmetry_space_group_name_H-M 'P -1'
_atom_sites_solution_hydrogens none
_atom_sites_solution_primary direct
_atom_sites_solution_secondary difmap
_cell_angle_alpha 107.196(4)
_cell_angle_beta 93.527(4)
_cell_angle_gamma 112.106(4)
_cell_formula_units_Z 2
_cell_length_a 6.964(2)
_cell_length_b 7.568(2)
_cell_length_c 9.207(3)
_cell_measurement_reflns_used 4394
_cell_measurement_temperature 293(2)
_cell_measurement_theta_max 27.71
_cell_measurement_theta_min 2.36
_cell_volume 421.2(2)
_computing_cell_refinement 'Bruker SMART'
_computing_data_collection 'Bruker SMART'
_computing_data_reduction 'Bruker SAINT'
_computing_molecular_graphics 'Ortep-3 for Windows (Farrugia, 1997)'
_computing_publication_material 'PLATON (Spek, 1990)'
_computing_structure_refinement 'SHELXL-97 (Sheldrick, 1997)'
_computing_structure_solution 'SHELXS-97 (Sheldrick, 1990)'
_diffrn_ambient_temperature 293(2)
_diffrn_measured_fraction_theta_full 0.929
_diffrn_measured_fraction_theta_max 0.929
_diffrn_measurement_device_type 'Bruker APEX SMART CCD area detector'
_diffrn_measurement_method ' w scans'
_diffrn_radiation_monochromator graphite
_diffrn_radiation_source 'fine-focus sealed tube'
_diffrn_radiation_type MoKa
_diffrn_radiation_wavelength 0.71073
_diffrn_reflns_av_R_equivalents 0.0491
_diffrn_reflns_av_sigmaI/netI 0.0588
_diffrn_reflns_limit_h_max 9
_diffrn_reflns_limit_h_min -9
_diffrn_reflns_limit_k_max 9
_diffrn_reflns_limit_k_min -9
_diffrn_reflns_limit_l_max 11
_diffrn_reflns_limit_l_min -11
_diffrn_reflns_number 4394
_diffrn_reflns_reduction_process
;
 ?
;
_diffrn_reflns_theta_full 27.71
_diffrn_reflns_theta_max 27.71
_diffrn_reflns_theta_min 2.36
_diffrn_standards_number 0
_exptl_absorpt_coefficient_mu 66.071
_exptl_absorpt_correction_T_max 0.0141
_exptl_absorpt_correction_T_min 0.0028
_exptl_absorpt_correction_type numerical
_exptl_absorpt_process_details 'Interpolation using  Int.Tab. Vol. C (1992) p. 523,Tab. 6.3.3.3'
_exptl_crystal_colour ' colorless '
_exptl_crystal_density_diffrn 7.039
_exptl_crystal_density_method 'Not Measured'
_exptl_crystal_description ' block  '
_exptl_crystal_F_000 756
_exptl_crystal_size_max 0.14
_exptl_crystal_size_mid 0.12
_exptl_crystal_size_min 0.10
_refine_diff_density_max 4.185
_refine_diff_density_min -10.814
_refine_ls_extinction_method none
_refine_ls_goodness_of_fit_ref 1.020
_refine_ls_hydrogen_treatment 'none '
_refine_ls_matrix_type full
_refine_ls_number_parameters 142
_refine_ls_number_reflns 1881
_refine_ls_number_restraints 0
_refine_ls_restrained_S_all 1.020
_refine_ls_R_factor_all 0.0716
_refine_ls_R_factor_gt 0.0686
_refine_ls_shift/su_max 0.003
_refine_ls_shift/su_mean 0.000
_refine_ls_structure_factor_coef Fsqd
_refine_ls_weighting_details 'calc w=1/[\s^2^(Fo^2^)+(0.1280P)^2^+18.6788P] where P=(Fo^2^+2Fc^2^)/3'
_refine_ls_weighting_scheme calc
_refine_ls_wR_factor_gt 0.1813
_refine_ls_wR_factor_ref 0.1839
_reflns_number_gt 1685
_reflns_number_total 1881
_reflns_threshold_expression >2sigma(I)
_cod_data_source_file bk5000.cif
_cod_data_source_block sbpo
_cod_depositor_comments
;
The following automatic conversions were performed:
'_symmetry_cell_setting' value 'Triclinic' changed to 'triclinic'
according to '/home/saulius/struct/CIF-dictionaries/cif_core.dic'
dictionary named 'cif_core.dic' version 2.4.1 from
2010-06-29.

'_exptl_absorpt_correction_type' value 'numerical ' changed
to 'numerical' according to
'/home/saulius/struct/CIF-dictionaries/cif_core.dic' dictionary named
'cif_core.dic' version 2.4.1 from 2010-06-29.

Automatic conversion script
Id: cif_fix_enum 1527 2010-12-29 10:47:43Z saulius 

The following automatic conversions were performed:

'_symmetry_cell_setting' value 'Triclinic' changed to 'triclinic'
according to /home/saulius/struct/CIF-dictionaries/cif_core.dic
dictionary named 'cif_core.dic' version 2.4.1 from
2010-06-29.

'_exptl_absorpt_correction_type' value 'numerical '
changed to 'numerical' according to
/home/saulius/struct/CIF-dictionaries/cif_core.dic dictionary named
'cif_core.dic' version 2.4.1 from 2010-06-29.

Automatic conversion script
Id: cif_fix_values 1715 2011-07-08 13:25:40Z adriana 
;
_cod_database_code 2103949

loop_
_symmetry_equiv_pos_as_xyz
x,y,z
-x,-y,-z

loop_
_atom_site_label
_atom_site_fract_x
_atom_site_fract_y
_atom_site_fract_z
_atom_site_U_iso_or_equiv
_atom_site_adp_type
_atom_site_calc_flag
_atom_site_refinement_flags
_atom_site_occupancy
_atom_site_type_symbol
Bi1 0.66699(10) 0.37426(10) 0.49150(8) 0.0164(3) Uani d . 1 Bi
Bi2 0.43472(12) 0.28580(12) 0.08419(9) 0.0277(3) Uani d . 1 Bi
Bi3 0.19416(10) 0.19582(10) 0.67363(8) 0.0163(3) Uani d . 1 Bi
Sr1 0.0000 0.5000 0.0000 0.0363(6) Uani d SP 1 Sr
P1 1.0492(7) 0.7671(7) 0.7585(5) 0.0158(9) Uani d . 1 P
P2 0.3448(7) 0.8995(7) 0.2576(6) 0.0158(9) Uani d . 1 P
O1 0.559(2) 0.531(2) 0.3669(15) 0.018(2) Uani d . 1 O
O2 0.128(2) 0.758(2) 0.2800(17) 0.022(3) Uani d . 1 O
O3 1.216(2) 0.679(2) 0.7605(15) 0.022(3) Uani d . 1 O
O4 0.320(2) 0.409(2) 0.8990(15) 0.023(3) Uani d . 1 O
O5 0.876(2) 0.667(2) 0.8425(18) 0.024(3) Uani d . 1 O
O6 0.351(2) 0.830(2) 0.0838(18) 0.027(3) Uani d . 1 O
O7 0.371(2) 1.119(2) 0.3171(16) 0.022(3) Uani d . 1 O
O8 0.950(2) 0.710(2) 0.5859(16) 0.022(3) Uani d . 1 O
O9 0.520(2) 0.880(2) 0.3534(16) 0.020(3) Uani d . 1 O
O10 1.150(3) 1.004(2) 0.8358(19) 0.028(3) Uani d . 1 O

loop_
_atom_site_aniso_label
_atom_site_aniso_U_11
_atom_site_aniso_U_22
_atom_site_aniso_U_33
_atom_site_aniso_U_12
_atom_site_aniso_U_13
_atom_site_aniso_U_23
Bi1 0.0167(4) 0.0207(4) 0.0161(4) 0.0092(3) -0.0004(3) 0.0109(3)
Bi2 0.0281(5) 0.0318(5) 0.0292(5) 0.0149(4) 0.0060(4) 0.0153(4)
Bi3 0.0159(4) 0.0198(4) 0.0150(4) 0.0081(3) -0.0016(3) 0.0087(3)
Sr1 0.0507(13) 0.0177(9) 0.0278(10) 0.0043(9) -0.0253(9) 0.0099(8)
P1 0.016(2) 0.020(2) 0.016(2) 0.0090(17) 0.0018(16) 0.0101(17)
P2 0.013(2) 0.019(2) 0.017(2) 0.0060(17) 0.0000(16) 0.0098(17)
O1 0.021(6) 0.019(6) 0.018(6) 0.012(5) 0.004(5) 0.010(5)
O2 0.021(7) 0.030(7) 0.024(7) 0.017(6) 0.005(5) 0.013(6)
O3 0.024(7) 0.030(7) 0.018(6) 0.018(6) -0.005(5) 0.009(5)
O4 0.032(7) 0.025(7) 0.009(6) 0.010(6) -0.003(5) 0.005(5)
O5 0.019(7) 0.031(7) 0.033(8) 0.014(6) 0.010(6) 0.021(6)
O6 0.022(7) 0.033(8) 0.028(8) 0.009(6) 0.000(6) 0.018(6)
O7 0.018(6) 0.021(6) 0.024(7) 0.005(5) -0.007(5) 0.011(5)
O8 0.025(7) 0.032(7) 0.015(6) 0.013(6) -0.003(5) 0.014(5)
O9 0.018(6) 0.031(7) 0.020(6) 0.016(5) 0.001(5) 0.014(5)
O10 0.039(9) 0.019(7) 0.036(8) 0.014(6) 0.008(7) 0.020(6)

loop_
_atom_type_symbol
_atom_type_description
_atom_type_scat_dispersion_real
_atom_type_scat_dispersion_imag
_atom_type_scat_source
Sr Sr -1.5307 3.2498 'International Tables Vol C Tables 4.2.6.8 and 6.1.1.4'
P P 0.1023 0.0942 'International Tables Vol C Tables 4.2.6.8 and 6.1.1.4'
O O 0.0106 0.0060 'International Tables Vol C Tables 4.2.6.8 and 6.1.1.4'
Bi Bi -4.1077 10.2566 'International Tables Vol C Tables 4.2.6.8 and 6.1.1.4'

loop_
_geom_angle_atom_site_label_1
_geom_angle_atom_site_label_2
_geom_angle_atom_site_label_3
_geom_angle_site_symmetry_1
_geom_angle_site_symmetry_3
_geom_angle
O1 Bi1 O1 . 2_666 76.1(5)
O1 Bi1 O7 . 1_545 76.4(5)
O1 Bi1 O7 2_666 1_545 87.0(5)
O1 Bi1 O8 . . 77.7(5)
O1 Bi1 O8 2_666 . 94.2(5)
O7 Bi1 O8 1_545 . 153.0(5)
O1 Bi1 O3 . 2_766 71.2(5)
O1 Bi1 O3 2_666 2_766 145.9(4)
O7 Bi1 O3 1_545 2_766 76.1(5)
O8 Bi1 O3 . 2_766 88.4(5)
O1 Bi1 O9 . 2_666 134.1(4)
O1 Bi1 O9 2_666 2_666 67.2(4)
O7 Bi1 O9 1_545 2_666 75.0(4)
O8 Bi1 O9 . 2_666 130.1(4)
O3 Bi1 O9 2_766 2_666 133.2(4)
O4 Bi2 O4 2_666 1_554 69.1(6)
O4 Bi2 O6 2_666 2_665 81.6(5)
O4 Bi2 O6 1_554 2_665 91.0(5)
O4 Bi2 O5 2_666 2_666 107.5(5)
O4 Bi2 O5 1_554 2_666 74.2(5)
O6 Bi2 O5 2_665 2_666 157.7(5)
O4 Bi2 O1 2_666 . 69.0(4)
O4 Bi2 O1 1_554 . 116.1(4)
O6 Bi2 O1 2_665 . 127.0(5)
O5 Bi2 O1 2_666 . 75.1(5)
O4 Bi2 O3 2_666 2_766 74.8(5)
O4 Bi2 O3 1_554 2_766 140.3(5)
O6 Bi2 O3 2_665 2_766 67.5(5)
O5 Bi2 O3 2_666 2_766 134.0(5)
O1 Bi2 O3 . 2_766 62.8(4)
O4 Bi2 O10 2_666 1_444 127.6(4)
O4 Bi2 O10 1_554 1_444 64.1(4)
O6 Bi2 O10 2_665 1_444 77.1(5)
O5 Bi2 O10 2_666 1_444 81.4(5)
O1 Bi2 O10 . 1_444 155.0(5)
O3 Bi2 O10 2_766 1_444 134.7(4)
O4 Bi3 O9 . 2_666 95.9(6)
O4 Bi3 O1 . 2_666 77.4(5)
O9 Bi3 O1 2_666 2_666 75.5(5)
O4 Bi3 O10 . 1_445 74.7(5)
O9 Bi3 O10 2_666 1_445 81.1(5)
O1 Bi3 O10 2_666 1_445 141.2(5)
O4 Bi3 O2 . 2_566 83.5(5)
O9 Bi3 O2 2_666 2_566 172.0(5)
O1 Bi3 O2 2_666 2_566 112.0(5)
O10 Bi3 O2 1_445 2_566 91.1(5)
O5 Sr1 O5 2_666 1_454 180.0000(10)
O5 Sr1 O2 2_666 2_565 105.6(5)
O5 Sr1 O2 1_454 2_565 74.4(5)
O5 Sr1 O2 2_666 . 74.4(5)
O5 Sr1 O2 1_454 . 105.6(5)
O2 Sr1 O2 2_565 . 180.0(11)
O5 Sr1 O6 2_666 2_565 84.5(5)
O5 Sr1 O6 1_454 2_565 95.5(5)
O2 Sr1 O6 2_565 2_565 57.4(5)
O2 Sr1 O6 . 2_565 122.6(5)
O5 Sr1 O6 2_666 . 95.5(5)
O5 Sr1 O6 1_454 . 84.5(5)
O2 Sr1 O6 2_565 . 122.6(5)
O2 Sr1 O6 . . 57.4(5)
O6 Sr1 O6 2_565 . 180.0(7)
O5 Sr1 O4 2_666 1_554 67.9(4)
O5 Sr1 O4 1_454 1_554 112.1(4)
O2 Sr1 O4 2_565 1_554 69.9(4)
O2 Sr1 O4 . 1_554 110.1(4)
O6 Sr1 O4 2_565 1_554 109.9(4)
O6 Sr1 O4 . 1_554 70.1(5)
O5 Sr1 O4 2_666 2_566 112.1(4)
O5 Sr1 O4 1_454 2_566 67.9(4)
O2 Sr1 O4 2_565 2_566 110.1(4)
O2 Sr1 O4 . 2_566 69.9(4)
O6 Sr1 O4 2_565 2_566 70.1(4)
O6 Sr1 O4 . 2_566 109.9(4)
O4 Sr1 O4 1_554 2_566 180.0(2)
O5 Sr1 O3 2_666 2_666 52.0(4)
O5 Sr1 O3 1_454 2_666 128.0(4)
O2 Sr1 O3 2_565 2_666 113.0(4)
O2 Sr1 O3 . 2_666 67.0(4)
O6 Sr1 O3 2_565 2_666 58.1(4)
O6 Sr1 O3 . 2_666 121.9(4)
O4 Sr1 O3 1_554 2_666 118.7(4)
O4 Sr1 O3 2_566 2_666 61.3(4)
O5 Sr1 O3 2_666 1_454 128.0(4)
O5 Sr1 O3 1_454 1_454 52.0(4)
O2 Sr1 O3 2_565 1_454 67.0(4)
O2 Sr1 O3 . 1_454 113.0(4)
O6 Sr1 O3 2_565 1_454 121.9(4)
O6 Sr1 O3 . 1_454 58.1(4)
O4 Sr1 O3 1_554 1_454 61.3(4)
O4 Sr1 O3 2_566 1_454 118.7(4)
O3 Sr1 O3 2_666 1_454 180.0(5)
O3 P1 O5 . . 108.4(8)
O3 P1 O8 . . 107.5(8)
O5 P1 O8 . . 109.4(9)
O3 P1 O10 . . 111.9(9)
O5 P1 O10 . . 111.0(9)
O8 P1 O10 . . 108.7(8)
O7 P2 O6 . . 111.1(8)
O7 P2 O9 . . 108.8(8)
O6 P2 O9 . . 111.2(8)
O7 P2 O2 . . 109.7(8)
O6 P2 O2 . . 108.0(8)
O9 P2 O2 . . 108.0(8)

loop_
_geom_bond_atom_site_label_1
_geom_bond_atom_site_label_2
_geom_bond_site_symmetry_2
_geom_bond_distance
Bi1 O1 . 2.155(13)
Bi1 O1 2_666 2.290(13)
Bi1 O7 1_545 2.308(13)
Bi1 O8 . 2.409(15)
Bi1 O3 2_766 2.477(14)
Bi1 O9 2_666 2.720(14)
Bi2 O4 2_666 2.252(14)
Bi2 O4 1_554 2.398(14)
Bi2 O6 2_665 2.422(16)
Bi2 O5 2_666 2.423(14)
Bi2 O1 . 2.574(13)
Bi2 O3 2_766 2.626(13)
Bi2 O10 1_444 2.663(17)
Bi3 O4 . 2.099(13)
Bi3 O9 2_666 2.279(13)
Bi3 O1 2_666 2.289(13)
Bi3 O10 1_445 2.331(14)
Bi3 O2 2_566 2.441(14)
Sr1 O5 2_666 2.490(14)
Sr1 O5 1_454 2.490(14)
Sr1 O2 2_565 2.587(15)
Sr1 O2 . 2.587(15)
Sr1 O6 2_565 2.616(14)
Sr1 O6 . 2.616(14)
Sr1 O4 1_554 2.707(15)
Sr1 O4 2_566 2.707(15)
P1 O3 . 1.542(14)
P1 O5 . 1.552(14)
P1 O8 . 1.556(14)
P1 O10 . 1.565(15)
P2 O7 . 1.523(14)
P2 O6 . 1.538(16)
P2 O9 . 1.539(13)
P2 O2 . 1.553(15)
